data_1504239
loop_
_publ_author_name
'Kise, Naoki'
'Isemoto, Shinsaku'
'Sakurai, Toshihiko'

_publ_section_title
;
 Electroreductive coupling of phthalimides with alpha,beta-unsaturated
 esters: unusual rearrangement of resulting silyl ketene acetals.
;
_journal_issue 21
_journal_name_full 'Organic letters'
_journal_page_first 4902
_journal_page_last 4905
_journal_paper_doi 10.1021/ol902016a
_journal_volume 11
_journal_year 2009
_chemical_formula_moiety 'C13 H13 N O3'
_chemical_formula_sum 'C13 H13 N O3'
_chemical_formula_weight 231.24
_chemical_melting_point 423.0(10)
_chemical_name_systematic
; 
 ethyl 1-hydroxy-4-(methylamino)-2-naphthoate 
;
_space_group_IT_number 14
_symmetry_cell_setting monoclinic
_symmetry_space_group_name_Hall '-P 2yab'
_symmetry_space_group_name_H-M 'P 1 21/a 1'
_atom_sites_solution_hydrogens geom
_atom_sites_solution_primary direct
_atom_sites_solution_secondary difmap
_audit_creation_method SHELXL-97
_cell_angle_alpha 90.00
_cell_angle_beta 87.67(4)
_cell_angle_gamma 90.00
_cell_formula_units_Z 4
_cell_length_a 7.578(4)
_cell_length_b 17.794(10)
_cell_length_c 8.169(5)
_cell_measurement_temperature 298(2)
_cell_volume 1100.6(11)
_computing_cell_refinement PROCESS-AUTO
_computing_data_collection PROCESS-AUTO
_computing_data_reduction PROCESS-AUTO
_computing_publication_material yadokari-XG
_computing_structure_refinement 'SHELXL-97 (Sheldrick, 1997)'
_computing_structure_solution 'SHELXS-97 (Sheldrick, 1990)'
_diffrn_ambient_temperature 298(2)
_diffrn_detector_area_resol_mean 10.00
_diffrn_measured_fraction_theta_full 0.951
_diffrn_measured_fraction_theta_max 0.951
_diffrn_measurement_device_type 'Rigaku RAXIS-RAPID'
_diffrn_measurement_method \w
_diffrn_radiation_monochromator graphite
_diffrn_radiation_source 'fine-focus sealed tube'
_diffrn_radiation_type MoK\a
_diffrn_radiation_wavelength 0.71075
_diffrn_reflns_av_R_equivalents 0.0322
_diffrn_reflns_av_sigmaI/netI 0.0229
_diffrn_reflns_limit_h_max 9
_diffrn_reflns_limit_h_min -9
_diffrn_reflns_limit_k_max 22
_diffrn_reflns_limit_k_min -22
_diffrn_reflns_limit_l_max 10
_diffrn_reflns_limit_l_min -10
_diffrn_reflns_number 9675
_diffrn_reflns_theta_full 27.34
_diffrn_reflns_theta_max 27.34
_diffrn_reflns_theta_min 3.39
_exptl_absorpt_coefficient_mu 0.100
_exptl_absorpt_correction_T_max 0.9803
_exptl_absorpt_correction_T_min 0.9612
_exptl_absorpt_correction_type multi-scan
_exptl_absorpt_process_details
;
    Higashi, T. (1995). Program for Absorption Correction.
    Rigaku Corporation, Tokyo, Japan.
;
_exptl_crystal_colour colorless
_exptl_crystal_density_diffrn 1.396
_exptl_crystal_density_method 'not measured'
_exptl_crystal_description block
_exptl_crystal_F_000 488
_exptl_crystal_size_max 0.40
_exptl_crystal_size_mid 0.30
_exptl_crystal_size_min 0.20
_refine_diff_density_max 0.148
_refine_diff_density_min -0.187
_refine_diff_density_rms 0.042
_refine_ls_extinction_method none
_refine_ls_goodness_of_fit_ref 1.017
_refine_ls_hydrogen_treatment mixed
_refine_ls_matrix_type full
_refine_ls_number_parameters 161
_refine_ls_number_reflns 2367
_refine_ls_number_restraints 0
_refine_ls_restrained_S_all 1.017
_refine_ls_R_factor_all 0.0781
_refine_ls_R_factor_gt 0.0435
_refine_ls_shift/su_max 0.000
_refine_ls_shift/su_mean 0.000
_refine_ls_structure_factor_coef Fsqd
_refine_ls_weighting_details 'calc w=1/[\s^2^(Fo^2^)+(0.0685P)^2^+0.0000P] where P=(Fo^2^+2Fc^2^)/3'
_refine_ls_weighting_scheme calc
_refine_ls_wR_factor_gt 0.1066
_refine_ls_wR_factor_ref 0.1194
_reflns_number_gt 1502
_reflns_number_total 2367
_reflns_threshold_expression >2sigma(I)
_cod_data_source_file ol902016a_si_005.cif
_cod_data_source_block nk081220
_cod_depositor_comments
;
The following automatic conversions were performed:

'_chemical_melting_point' value '422-424' was changed to '423.0(10)'
- the average value was taken and precision was estimated.

Automatic conversion script
Id: cif_fix_values 1715 2011-07-08 13:25:40Z adriana 
;
_cod_original_cell_volume 1100.6(10)
_cod_original_sg_symbol_H-M 'P 21/a'
_cod_database_code 1504239

loop_
_symmetry_equiv_pos_as_xyz
'x, y, z'
'-x+1/2, y+1/2, -z'
'-x, -y, -z'
'x-1/2, -y-1/2, z'

loop_
_atom_site_label
_atom_site_type_symbol
_atom_site_fract_x
_atom_site_fract_y
_atom_site_fract_z
_atom_site_U_iso_or_equiv
_atom_site_adp_type
_atom_site_occupancy
_atom_site_symmetry_multiplicity
_atom_site_calc_flag
_atom_site_refinement_flags
C1 C 0.28361(19) -0.00291(8) 0.09234(19) 0.0399(4) Uani 1 1 d .
O1 O 0.32080(18) 0.06583(6) 0.15435(15) 0.0564(3) Uani 1 1 d .
H1 H 0.3047 0.0981 0.0849 0.085 Uiso 1 1 calc R
C2 C 0.22205(19) -0.01405(8) -0.06250(19) 0.0386(4) Uani 1 1 d .
C3 C 0.1972(2) 0.05133(9) -0.1680(2) 0.0435(4) Uani 1 1 d .
O2 O 0.22785(16) 0.11640(6) -0.12799(15) 0.0565(4) Uani 1 1 d .
O3 O 0.13804(15) 0.03401(7) -0.31526(13) 0.0528(3) Uani 1 1 d .
C4 C 0.1085(3) 0.09594(10) -0.4251(2) 0.0583(5) Uani 1 1 d .
H2 H 0.0127 0.1262 -0.3819 0.087 Uiso 1 1 calc R
H3 H 0.0796 0.0768 -0.5306 0.087 Uiso 1 1 calc R
H4 H 0.2136 0.1260 -0.4360 0.087 Uiso 1 1 calc R
C5 C 0.1786(2) -0.08794(9) -0.11513(18) 0.0405(4) Uani 1 1 d .
H5 H 0.1346 -0.0944 -0.2188 0.049 Uiso 1 1 calc R
C6 C 0.19948(19) -0.14964(8) -0.01789(18) 0.0391(4) Uani 1 1 d .
N1 N 0.1546(2) -0.22205(8) -0.06613(18) 0.0505(4) Uani 1 1 d .
C7 C 0.0669(3) -0.23423(10) -0.2168(2) 0.0586(5) Uani 1 1 d .
H6 H -0.0359 -0.2028 -0.2193 0.088 Uiso 1 1 calc R
H7 H 0.0323 -0.2860 -0.2240 0.088 Uiso 1 1 calc R
H8 H 0.1459 -0.2220 -0.3078 0.088 Uiso 1 1 calc R
C8 C 0.27373(18) -0.13962(8) 0.14009(18) 0.0377(4) Uani 1 1 d .
C9 C 0.3113(2) -0.20064(9) 0.2444(2) 0.0462(4) Uani 1 1 d .
H9 H 0.2920 -0.2495 0.2088 0.055 Uiso 1 1 calc R
C10 C 0.3754(2) -0.18915(10) 0.3963(2) 0.0518(4) Uani 1 1 d .
H10 H 0.4000 -0.2301 0.4622 0.062 Uiso 1 1 calc R
C11 C 0.4042(2) -0.11649(10) 0.4535(2) 0.0513(4) Uani 1 1 d .
H11 H 0.4437 -0.1091 0.5586 0.062 Uiso 1 1 calc R
C12 C 0.3745(2) -0.05614(10) 0.35498(19) 0.0469(4) Uani 1 1 d .
H12 H 0.3961 -0.0079 0.3931 0.056 Uiso 1 1 calc R
C13 C 0.31163(19) -0.06594(8) 0.19653(18) 0.0386(4) Uani 1 1 d .
H13 H 0.134(3) -0.2521(12) 0.010(3) 0.079(7) Uiso 1 1 d .

loop_
_atom_site_aniso_label
_atom_site_aniso_U_11
_atom_site_aniso_U_22
_atom_site_aniso_U_33
_atom_site_aniso_U_23
_atom_site_aniso_U_13
_atom_site_aniso_U_12
C1 0.0424(9) 0.0314(8) 0.0459(9) -0.0048(6) -0.0028(7) -0.0006(6)
O1 0.0813(8) 0.0310(6) 0.0579(7) -0.0047(5) -0.0147(6) -0.0049(6)
C2 0.0399(8) 0.0331(9) 0.0428(8) 0.0006(6) -0.0013(7) 0.0021(6)
C3 0.0445(9) 0.0407(10) 0.0452(9) 0.0022(7) 0.0015(7) 0.0045(7)
O2 0.0787(9) 0.0327(7) 0.0582(7) 0.0035(5) -0.0047(6) 0.0017(6)
O3 0.0659(8) 0.0424(7) 0.0506(7) 0.0086(5) -0.0102(6) 0.0042(5)
C4 0.0676(11) 0.0507(11) 0.0570(11) 0.0167(9) -0.0074(9) 0.0084(9)
C5 0.0448(8) 0.0385(8) 0.0386(8) -0.0012(7) -0.0062(7) -0.0002(7)
C6 0.0443(8) 0.0321(8) 0.0407(8) -0.0050(6) -0.0009(7) -0.0030(6)
N1 0.0749(10) 0.0351(8) 0.0422(8) -0.0017(6) -0.0111(7) -0.0103(7)
C7 0.0740(12) 0.0500(11) 0.0527(10) -0.0095(8) -0.0122(10) -0.0143(9)
C8 0.0403(8) 0.0329(8) 0.0397(8) -0.0032(6) -0.0007(7) 0.0004(6)
C9 0.0597(10) 0.0321(8) 0.0470(9) -0.0021(7) -0.0044(8) 0.0009(7)
C10 0.0662(11) 0.0420(10) 0.0480(10) 0.0059(7) -0.0118(9) 0.0050(8)
C11 0.0596(10) 0.0523(11) 0.0430(9) -0.0033(8) -0.0131(8) 0.0008(8)
C12 0.0536(10) 0.0401(9) 0.0475(9) -0.0080(7) -0.0093(8) -0.0013(7)
C13 0.0390(8) 0.0357(8) 0.0413(8) -0.0043(7) -0.0043(7) 0.0006(6)

loop_
_atom_type_symbol
_atom_type_description
_atom_type_scat_dispersion_real
_atom_type_scat_dispersion_imag
_atom_type_scat_source
C C 0.0033 0.0016 'International Tables Vol C Tables 4.2.6.8 and 6.1.1.4'
H H 0.0000 0.0000 'International Tables Vol C Tables 4.2.6.8 and 6.1.1.4'
N N 0.0061 0.0033 'International Tables Vol C Tables 4.2.6.8 and 6.1.1.4'
O O 0.0106 0.0060 'International Tables Vol C Tables 4.2.6.8 and 6.1.1.4'

loop_
_geom_angle_atom_site_label_1
_geom_angle_atom_site_label_2
_geom_angle_atom_site_label_3
_geom_angle
O1 C1 C2 123.66(14)
O1 C1 C13 116.53(14)
C2 C1 C13 119.81(14)
C1 O1 H1 109.5
C1 C2 C5 119.97(14)
C1 C2 C3 118.78(14)
C5 C2 C3 121.22(15)
O2 C3 O3 122.06(15)
O2 C3 C2 124.22(16)
O3 C3 C2 113.72(14)
C3 O3 C4 116.71(14)
O3 C4 H2 109.5
O3 C4 H3 109.5
H2 C4 H3 109.5
O3 C4 H4 109.5
H2 C4 H4 109.5
H3 C4 H4 109.5
C6 C5 C2 122.09(15)
C6 C5 H5 119.0
C2 C5 H5 119.0
C5 C6 N1 122.84(15)
C5 C6 C8 118.67(14)
N1 C6 C8 118.48(14)
C6 N1 C7 120.51(15)
C6 N1 H13 115.1(16)
C7 N1 H13 117.6(16)
N1 C7 H6 109.5
N1 C7 H7 109.5
H6 C7 H7 109.5
N1 C7 H8 109.5
H6 C7 H8 109.5
H7 C7 H8 109.5
C9 C8 C13 117.58(15)
C9 C8 C6 122.69(14)
C13 C8 C6 119.73(13)
C10 C9 C8 121.30(15)
C10 C9 H9 119.3
C8 C9 H9 119.3
C9 C10 C11 120.59(16)
C9 C10 H10 119.7
C11 C10 H10 119.7
C12 C11 C10 119.99(17)
C12 C11 H11 120.0
C10 C11 H11 120.0
C11 C12 C13 120.93(16)
C11 C12 H12 119.5
C13 C12 H12 119.5
C12 C13 C8 119.49(14)
C12 C13 C1 120.95(14)
C8 C13 C1 119.55(14)

loop_
_geom_bond_atom_site_label_1
_geom_bond_atom_site_label_2
_geom_bond_distance
C1 O1 1.3578(19)
C1 C2 1.380(2)
C1 C13 1.429(2)
O1 H1 0.8200
C2 C5 1.426(2)
C2 C3 1.464(2)
C3 O2 1.228(2)
C3 O3 1.337(2)
O3 C4 1.445(2)
C4 H2 0.9600
C4 H3 0.9600
C4 H4 0.9600
C5 C6 1.368(2)
C5 H5 0.9300
C6 N1 1.394(2)
C6 C8 1.440(2)
N1 C7 1.439(2)
N1 H13 0.83(2)
C7 H6 0.9600
C7 H7 0.9600
C7 H8 0.9600
C8 C9 1.417(2)
C8 C13 1.423(2)
C9 C10 1.366(2)
C9 H9 0.9300
C10 C11 1.395(3)
C10 H10 0.9300
C11 C12 1.366(2)
C11 H11 0.9300
C12 C13 1.408(2)
C12 H12 0.9300

loop_
_geom_torsion_atom_site_label_1
_geom_torsion_atom_site_label_2
_geom_torsion_atom_site_label_3
_geom_torsion_atom_site_label_4
_geom_torsion
O1 C1 C2 C5 -177.11(14)
C13 C1 C2 C5 3.0(2)
O1 C1 C2 C3 0.9(2)
C13 C1 C2 C3 -178.99(13)
C1 C2 C3 O2 0.1(2)
C5 C2 C3 O2 178.05(15)
C1 C2 C3 O3 179.68(12)
C5 C2 C3 O3 -2.3(2)
O2 C3 O3 C4 -1.1(2)
C2 C3 O3 C4 179.30(12)
C1 C2 C5 C6 -1.5(2)
C3 C2 C5 C6 -179.46(14)
C2 C5 C6 N1 178.75(14)
C2 C5 C6 C8 -2.3(2)
C5 C6 N1 C7 -6.1(2)
C8 C6 N1 C7 174.95(14)
C5 C6 C8 C9 -175.64(14)
N1 C6 C8 C9 3.4(2)
C5 C6 C8 C13 4.5(2)
N1 C6 C8 C13 -176.47(14)
C13 C8 C9 C10 2.4(2)
C6 C8 C9 C10 -177.43(14)
C8 C9 C10 C11 0.5(3)
C9 C10 C11 C12 -2.4(3)
C10 C11 C12 C13 1.2(3)
C11 C12 C13 C8 1.8(2)
C11 C12 C13 C1 -178.84(14)
C9 C8 C13 C12 -3.5(2)
C6 C8 C13 C12 176.30(12)
C9 C8 C13 C1 177.10(14)
C6 C8 C13 C1 -3.1(2)
O1 C1 C13 C12 0.0(2)
C2 C1 C13 C12 179.93(13)
O1 C1 C13 C8 179.38(13)
C2 C1 C13 C8 -0.7(2)
